data_4133055
loop_
_publ_author_name
'Hua, Xiu-Ni'
'Liao, Wei-Qiang'
'Tang, Yuan-Yuan'
'Li, Peng-Fei'
'Shi, Ping-Ping'
'Zhao, Dewei'
'Xiong, Ren-Gen'

_publ_section_title
;
 A Room-Temperature Hybrid Lead Iodide Perovskite Ferroelectric.
;
_journal_issue 38
_journal_name_full 'Journal of the American Chemical Society'
_journal_page_first 12296
_journal_page_last 12302
_journal_paper_doi 10.1021/jacs.8b08286
_journal_volume 140
_journal_year 2018
_chemical_formula_moiety '[(ICH2)(CH3)3N)], PbI3'
_chemical_formula_sum 'C12 H33 I12 N3 Pb3'
_chemical_formula_weight 2363.78
_space_group_crystal_system monoclinic
_space_group_IT_number 12
_space_group_name_Hall '-C 2y'
_space_group_name_H-M_alt 'C 1 2/m 1'
_atom_sites_solution_hydrogens difmap
_audit_creation_method SHELXL-2014/7
_cell_angle_alpha 90
_cell_angle_beta 114.635(6)
_cell_angle_gamma 90
_cell_formula_units_Z 4
_cell_length_a 23.4058(12)
_cell_length_b 9.7389(4)
_cell_length_c 21.1026(11)
_cell_measurement_reflns_used 6338
_cell_measurement_temperature 318(2)
_cell_measurement_theta_max 31.5560
_cell_measurement_theta_min 2.5570
_cell_volume 4372.4(4)
_computing_structure_refinement 'SHELXL-2014/7 (Sheldrick, 2014)'
_diffrn_ambient_temperature 318(2)
_diffrn_measured_fraction_theta_full 0.998
_diffrn_measured_fraction_theta_max 0.816
_diffrn_measurement_device_type 'XtaLAB Synergy R, DW system, HyPix'
_diffrn_radiation_type MoK\a
_diffrn_radiation_wavelength 0.71073
_diffrn_reflns_av_R_equivalents 0.0337
_diffrn_reflns_av_unetI/netI 0.0416
_diffrn_reflns_Laue_measured_fraction_full 0.998
_diffrn_reflns_Laue_measured_fraction_max 0.816
_diffrn_reflns_limit_h_max 30
_diffrn_reflns_limit_h_min -31
_diffrn_reflns_limit_k_max 14
_diffrn_reflns_limit_k_min -14
_diffrn_reflns_limit_l_max 28
_diffrn_reflns_limit_l_min -27
_diffrn_reflns_number 23089
_diffrn_reflns_point_group_measured_fraction_full 0.998
_diffrn_reflns_point_group_measured_fraction_max 0.816
_diffrn_reflns_theta_full 25.242
_diffrn_reflns_theta_max 31.647
_diffrn_reflns_theta_min 2.360
_exptl_absorpt_coefficient_mu 20.005
_exptl_absorpt_correction_T_max 0.012
_exptl_absorpt_correction_T_min 0.007
_exptl_absorpt_correction_type multi-scan
_exptl_crystal_colour 'light yellow'
_exptl_crystal_density_diffrn 3.591
_exptl_crystal_description needle
_exptl_crystal_F_000 4032
_exptl_crystal_size_max 0.28
_exptl_crystal_size_mid 0.22
_exptl_crystal_size_min 0.22
_refine_diff_density_max 2.346
_refine_diff_density_min -2.120
_refine_diff_density_rms 0.233
_refine_ls_extinction_method none
_refine_ls_goodness_of_fit_ref 1.098
_refine_ls_hydrogen_treatment constr
_refine_ls_matrix_type full
_refine_ls_number_parameters 171
_refine_ls_number_reflns 6339
_refine_ls_number_restraints 126
_refine_ls_restrained_S_all 1.132
_refine_ls_R_factor_all 0.1059
_refine_ls_R_factor_gt 0.0584
_refine_ls_shift/su_max 0.000
_refine_ls_shift/su_mean 0.000
_refine_ls_structure_factor_coef Fsqd
_refine_ls_weighting_details 'w=1/[\s^2^(Fo^2^)+(0.0755P)^2^+67.0761P] where P=(Fo^2^+2Fc^2^)/3'
_refine_ls_weighting_scheme calc
_refine_ls_wR_factor_gt 0.1651
_refine_ls_wR_factor_ref 0.1836
_reflns_Friedel_coverage 0.000
_reflns_number_gt 3670
_reflns_number_total 6339
_reflns_threshold_expression 'I > 2\s(I)'
_cod_data_source_file ja8b08286_si_007.cif
_cod_data_source_block C2M
_cod_depositor_comments
;
The following automatic conversions were performed:

data item '_exptl_absorpt_correction_type' value 'Multi-scan' was
changed to 'multi-scan' in accordance with the
/home/saulius/struct/COD-crude-data/automatic-downloads/DataCite-retrospective/ACS/depositions/lib/dictionaries/cif_core.dic
dictionary named 'cif_core.dic' version 2.4.2 last updated on
2011-04-26.

Automatic conversion script
Id: cif_fix_values 6909 2019-04-08 15:41:33Z antanas 
;
_cod_original_sg_symbol_H-M 'C 2/m'
_cod_database_code 4133055
_shelx_shelxl_version_number 2014/7
_shelx_space_group_comment
;
The symmetry employed for this shelxl refinement is uniquely defined
by the following loop, which should always be used as a source of
symmetry information in preference to the above space-group names.
They are only intended as comments.
;

loop_
_space_group_symop_operation_xyz
'x, y, z'
'-x, y, -z'
'x+1/2, y+1/2, z'
'-x+1/2, y+1/2, -z'
'-x, -y, -z'
'x, -y, z'
'-x+1/2, -y+1/2, -z'
'x+1/2, -y+1/2, z'

loop_
_atom_site_label
_atom_site_type_symbol
_atom_site_fract_x
_atom_site_fract_y
_atom_site_fract_z
_atom_site_U_iso_or_equiv
_atom_site_adp_type
_atom_site_occupancy
_atom_site_site_symmetry_order
_atom_site_calc_flag
_atom_site_refinement_flags_posn
_atom_site_refinement_flags_adp
_atom_site_refinement_flags_occupancy
C2 C 0.9239(14) 0.0000 0.2988(15) 0.168(9) Uani 1 2 d DS TU P
H2A H 0.9420 0.0000 0.3489 0.252 Uiso 1 2 d R U P
H2B H 0.8984 0.0805 0.2817 0.252 Uiso 1 1 d R U .
C5 C 0.3411(11) 0.126(3) 0.6747(14) 0.187(9) Uani 1 1 d D U .
H5A H 0.3658 0.1456 0.7231 0.281 Uiso 1 1 d R U .
H5B H 0.3683 0.1125 0.6515 0.281 Uiso 1 1 d R U .
H5C H 0.3131 0.2008 0.6535 0.281 Uiso 1 1 d R U .
C4 C 0.2517(11) 0.0000 0.5945(10) 0.163(7) Uani 1 2 d DS TU P
H4A H 0.2156 0.0510 0.5915 0.195 Uiso 0.5 1 d R U P
H4B H 0.2389 -0.0923 0.5792 0.195 Uiso 0.5 1 d DR U P
N2 N 0.3044(11) 0.0000 0.6673(12) 0.142(7) Uani 1 2 d DS TU P
I9 I 0.49495(8) 0.0000 0.34667(8) 0.0947(5) Uani 1 2 d S T P
Pb1 Pb 0.0000 0.0000 0.0000 0.0558(3) Uani 1 4 d S T P
Pb2 Pb 0.17480(3) 0.0000 0.15265(4) 0.0596(2) Uani 1 2 d S T P
Pb3 Pb 0.34440(3) 0.0000 0.31636(4) 0.0700(2) Uani 1 2 d S T P
Pb4 Pb 0.5000 0.0000 0.5000 0.0662(3) Uani 1 4 d S T P
I6 I 0.28428(5) 0.22490(12) 0.18822(6) 0.0818(3) Uani 1 1 d . . .
I5 I 0.06400(5) 0.22415(11) 0.12118(6) 0.0814(3) Uani 1 1 d . . .
I7 I 0.20737(7) 0.0000 0.31424(8) 0.0866(5) Uani 1 2 d S T P
I4 I -0.13049(7) 0.0000 0.01696(8) 0.0962(5) Uani 1 2 d S T P
I8 I 0.38954(6) 0.22629(13) 0.43374(7) 0.1012(4) Uani 1 1 d . . .
I3 I 0.05621(8) 0.5000 0.83639(9) 0.1034(6) Uani 1 2 d DS T P
I1 I 1.0770(2) 0.0720(4) 0.41603(19) 0.1697(18) Uani 0.5 1 d D U P
I2 I 0.2940(3) 0.0918(8) 0.5296(2) 0.285(5) Uani 0.5 1 d D U P
N3 N 0.1491(8) 0.5000 0.9931(9) 0.094(4) Uani 1 2 d DS TU P
N1 N 0.9717(12) 0.0000 0.2745(12) 0.157(7) Uani 1 2 d DS TU P
C7 C 0.0846(9) 0.5000 0.9496(8) 0.112(6) Uani 1 2 d DS TU P
H7A H 0.0664 0.4206 0.9609 0.135 Uiso 1 1 d R U .
C3 C 0.9397(14) 0.0000 0.2011(10) 0.168(9) Uani 1 2 d DS TU P
H3A H 0.9689 0.0000 0.1799 0.252 Uiso 1 2 d R U P
H3B H 0.9137 -0.0805 0.1868 0.252 Uiso 1 1 d R U .
C8 C 0.1797(10) 0.383(2) 0.9831(11) 0.163(8) Uani 1 1 d D U .
H8A H 0.1756 0.3786 0.9360 0.245 Uiso 1 1 d R U .
H8B H 0.2234 0.3834 1.0146 0.245 Uiso 1 1 d R U .
H8C H 0.1596 0.3045 0.9925 0.245 Uiso 1 1 d R U .
C1 C 1.0147(10) 0.099(3) 0.3033(9) 0.180(7) Uani 1 1 d D U .
H1A H 1.0352 0.0922 0.3532 0.269 Uiso 0.5 1 d R U P
H1B H 1.0457 0.0996 0.2846 0.269 Uiso 1 1 d R U .
H1C H 0.9910 0.1833 0.2907 0.269 Uiso 1 1 d R U .
C9 C 0.1568(12) 0.5000 1.0642(8) 0.120(7) Uani 1 2 d DS TU P
H9A H 0.1374 0.5805 1.0727 0.180 Uiso 1 1 d R U .
H9C H 0.2007 0.5000 1.0946 0.180 Uiso 1 2 d R U P
C6 C 0.2724(15) 0.0000 0.7156(13) 0.168(9) Uani 1 2 d DS TU P
H6A H 0.3004 0.0270 0.7620 0.252 Uiso 0.5 1 d R U P
H6B H 0.2380 0.0635 0.6974 0.252 Uiso 0.5 1 d R U P
H6C H 0.2566 -0.0905 0.7167 0.252 Uiso 0.5 1 d R U P

loop_
_atom_site_aniso_label
_atom_site_aniso_U_11
_atom_site_aniso_U_22
_atom_site_aniso_U_33
_atom_site_aniso_U_23
_atom_site_aniso_U_13
_atom_site_aniso_U_12
C2 0.178(17) 0.23(2) 0.122(15) 0.000 0.085(14) 0.000
C5 0.177(16) 0.160(16) 0.232(18) -0.020(14) 0.093(13) -0.035(11)
C4 0.153(13) 0.169(13) 0.162(11) 0.000 0.062(9) 0.000
N2 0.141(10) 0.150(10) 0.152(10) 0.000 0.078(8) 0.000
I9 0.0750(10) 0.1427(15) 0.0675(9) 0.000 0.0308(8) 0.000
Pb1 0.0387(4) 0.0620(6) 0.0570(5) 0.000 0.0104(4) 0.000
Pb2 0.0411(3) 0.0717(5) 0.0560(4) 0.000 0.0104(3) 0.000
Pb3 0.0482(4) 0.0814(5) 0.0622(5) 0.000 0.0050(3) 0.000
Pb4 0.0527(6) 0.0826(7) 0.0479(5) 0.000 0.0057(4) 0.000
I6 0.0652(6) 0.0827(7) 0.0889(7) 0.0110(5) 0.0234(5) -0.0081(5)
I5 0.0693(6) 0.0738(6) 0.0961(7) -0.0209(5) 0.0295(5) 0.0028(5)
I7 0.0713(9) 0.1243(13) 0.0623(8) 0.000 0.0259(7) 0.000
I4 0.0572(8) 0.1643(17) 0.0707(9) 0.000 0.0302(7) 0.000
I8 0.0887(8) 0.0925(8) 0.1006(9) -0.0210(7) 0.0180(7) 0.0155(6)
I3 0.0778(10) 0.1485(17) 0.0736(10) 0.000 0.0214(8) 0.000
I1 0.189(4) 0.146(3) 0.104(2) -0.0143(19) -0.008(2) -0.026(3)
I2 0.302(6) 0.458(12) 0.154(3) 0.161(5) 0.153(4) 0.190(7)
N3 0.096(8) 0.100(9) 0.096(8) 0.000 0.051(7) 0.000
N1 0.160(12) 0.202(13) 0.126(9) 0.000 0.075(9) 0.000
C7 0.107(8) 0.120(9) 0.106(8) 0.000 0.040(7) 0.000
C3 0.156(18) 0.25(2) 0.122(11) 0.000 0.084(11) 0.000
C8 0.160(12) 0.162(13) 0.142(12) -0.031(10) 0.038(10) 0.053(9)
C1 0.177(11) 0.200(11) 0.154(8) 0.001(6) 0.062(7) -0.005(6)
C9 0.124(16) 0.135(16) 0.094(9) 0.000 0.038(10) 0.000
C6 0.159(18) 0.194(19) 0.174(14) 0.000 0.092(13) 0.000

loop_
_atom_type_symbol
_atom_type_description
_atom_type_scat_dispersion_real
_atom_type_scat_dispersion_imag
_atom_type_scat_source
C C 0.0033 0.0016 'International Tables Vol C Tables 4.2.6.8 and 6.1.1.4'
H H 0.0000 0.0000 'International Tables Vol C Tables 4.2.6.8 and 6.1.1.4'
N N 0.0061 0.0033 'International Tables Vol C Tables 4.2.6.8 and 6.1.1.4'
I I -0.4742 1.8119 'International Tables Vol C Tables 4.2.6.8 and 6.1.1.4'
Pb Pb -3.3944 10.1111 'International Tables Vol C Tables 4.2.6.8 and 6.1.1.4'

loop_
_geom_angle_atom_site_label_1
_geom_angle_atom_site_label_2
_geom_angle_atom_site_label_3
_geom_angle
_geom_angle_site_symmetry_1
_geom_angle_site_symmetry_3
N2 C4 I2 104.2(13) . 6
N2 C4 I2 104.2(13) . .
I2 C4 I2 48.3(6) 6 .
C5 N2 C5 113(3) 6 .
C5 N2 C6 111.4(13) 6 .
C5 N2 C6 111.4(13) . .
C5 N2 C4 107.5(12) 6 .
C5 N2 C4 107.5(12) . .
C6 N2 C4 105.4(15) . .
Pb4 I9 Pb3 77.42(4) . .
I5 Pb1 I5 94.56(4) 5 6
I5 Pb1 I5 85.44(4) 5 2
I5 Pb1 I5 180.00(6) 6 2
I5 Pb1 I5 180.0 5 .
I5 Pb1 I5 85.44(4) 6 .
I5 Pb1 I5 94.56(4) 2 .
I5 Pb1 I4 86.53(3) 5 .
I5 Pb1 I4 93.47(3) 6 .
I5 Pb1 I4 86.53(3) 2 .
I5 Pb1 I4 93.47(3) . .
I5 Pb1 I4 93.47(3) 5 5
I5 Pb1 I4 86.53(3) 6 5
I5 Pb1 I4 93.47(3) 2 5
I5 Pb1 I4 86.53(3) . 5
I4 Pb1 I4 180.0 . 5
I7 Pb2 I6 86.44(3) . .
I7 Pb2 I6 86.44(3) . 6
I6 Pb2 I6 85.95(4) . 6
I7 Pb2 I5 91.92(3) . .
I6 Pb2 I5 94.64(3) . .
I6 Pb2 I5 178.23(4) 6 .
I7 Pb2 I5 91.92(3) . 6
I6 Pb2 I5 178.23(4) . 6
I6 Pb2 I5 94.64(3) 6 6
I5 Pb2 I5 84.72(4) . 6
I7 Pb2 I4 175.96(4) . 5
I6 Pb2 I4 96.51(3) . 5
I6 Pb2 I4 96.51(3) 6 5
I5 Pb2 I4 85.10(3) . 5
I5 Pb2 I4 85.10(3) 6 5
I8 Pb3 I8 88.77(6) 6 .
I8 Pb3 I7 90.96(4) 6 .
I8 Pb3 I7 90.96(4) . .
I8 Pb3 I6 93.93(3) 6 6
I8 Pb3 I6 174.83(4) . 6
I7 Pb3 I6 84.60(3) . 6
I8 Pb3 I6 174.83(4) 6 .
I8 Pb3 I6 93.93(3) . .
I7 Pb3 I6 84.60(3) . .
I6 Pb3 I6 83.04(4) 6 .
I8 Pb3 I9 82.35(3) 6 .
I8 Pb3 I9 82.35(3) . .
I7 Pb3 I9 170.61(5) . .
I6 Pb3 I9 102.36(3) 6 .
I6 Pb3 I9 102.36(3) . .
I9 Pb4 I9 180.0 . 5_656
I9 Pb4 I8 82.91(3) . .
I9 Pb4 I8 97.09(3) 5_656 .
I9 Pb4 I8 82.91(3) . 6
I9 Pb4 I8 97.09(3) 5_656 6
I8 Pb4 I8 85.79(5) . 6
I9 Pb4 I8 97.09(3) . 2_656
I9 Pb4 I8 82.91(3) 5_656 2_656
I8 Pb4 I8 94.21(5) . 2_656
I8 Pb4 I8 180.00(4) 6 2_656
I9 Pb4 I8 97.09(3) . 5_656
I9 Pb4 I8 82.91(3) 5_656 5_656
I8 Pb4 I8 180.0 . 5_656
I8 Pb4 I8 94.21(5) 6 5_656
I8 Pb4 I8 85.79(5) 2_656 5_656
Pb2 I6 Pb3 76.43(3) . .
Pb1 I5 Pb2 76.91(2) . .
Pb2 I7 Pb3 78.73(4) . .
Pb1 I4 Pb2 76.24(4) . 5
Pb3 I8 Pb4 79.00(3) . .
I1 I1 C1 96.9(7) 6 .
I2 I2 C4 65.9(3) 6 .
C7 N3 C8 112.1(12) . .
C7 N3 C8 112.1(12) . 6_565
C8 N3 C8 108(3) . 6_565
C7 N3 C9 108.4(14) . .
C8 N3 C9 107.9(12) . .
C8 N3 C9 107.9(12) 6_565 .
C1 N1 C1 92(3) 6 .
C1 N1 C2 113.1(14) 6 .
C1 N1 C2 113.1(14) . .
C1 N1 C3 116.8(13) 6 .
C1 N1 C3 116.8(13) . .
C2 N1 C3 105.1(16) . .
N3 C7 I3 117.9(13) . .
N1 C1 C1 43.9(15) . 6
N1 C1 I1 115.4(17) . .
C1 C1 I1 83.1(7) 6 .

loop_
_geom_bond_atom_site_label_1
_geom_bond_atom_site_label_2
_geom_bond_distance
_geom_bond_site_symmetry_2
C2 N1 1.412(17) .
C5 N2 1.465(14) .
C4 N2 1.516(17) .
C4 I2 2.187(17) 6
C4 I2 2.187(17) .
N2 C5 1.465(14) 6
N2 C6 1.496(17) .
I9 Pb4 3.1882(16) .
I9 Pb3 3.3087(18) .
Pb1 I5 3.2179(10) 5
Pb1 I5 3.2179(10) 6
Pb1 I5 3.2179(10) 2
Pb1 I5 3.2180(10) .
Pb1 I4 3.2199(15) .
Pb1 I4 3.2200(15) 5
Pb2 I7 3.1688(16) .
Pb2 I6 3.2131(11) .
Pb2 I6 3.2132(11) 6
Pb2 I5 3.2398(11) .
Pb2 I5 3.2398(11) 6
Pb2 I4 3.2851(17) 5
Pb3 I8 3.1507(13) 6
Pb3 I8 3.1507(13) .
Pb3 I7 3.1887(18) .
Pb3 I6 3.3041(12) 6
Pb3 I6 3.3041(12) .
Pb4 I9 3.1883(16) 5_656
Pb4 I8 3.2377(12) .
Pb4 I8 3.2377(12) 6
Pb4 I8 3.2377(12) 2_656
Pb4 I8 3.2377(12) 5_656
I4 Pb2 3.2850(17) 5
I3 C7 2.197(15) .
I1 I1 1.403(8) 6
I1 C1 2.229(15) .
I2 I2 1.788(15) 6
N3 C7 1.402(16) .
N3 C8 1.408(14) .
N3 C8 1.408(14) 6_565
N3 C9 1.434(16) .
N1 C1 1.345(15) 6
N1 C1 1.345(15) .
N1 C3 1.412(17) .
C1 C1 1.94(6) 6
